data_2023199
loop_
_publ_author_name
'Weeks, Nathan J.'
'Lauer, Moira K.'
'Balaich, Gary J.'
'Iacono, Scott T.'

_publ_section_title
;
 Crystal and molecular structure of 2-methyl-1,4-phenylene
 bis(3,5-dibromobenzoate)
;
_journal_coeditor_code WM5727
_journal_issue 8
_journal_name_full 'Acta Crystallographica Section E Crystallographic Communications'
_journal_paper_doi 10.1107/S2056989024006820
_journal_volume 80
_journal_year 2024
_chemical_formula_iupac 'C21 H12 Br4 O4'
_chemical_formula_moiety 'C21 H12 Br4 O4'
_chemical_formula_sum 'C21 H12 Br4 O4'
_chemical_formula_weight 647.95
_chemical_name_systematic
;
2-Methyl-1,4-phenylene bis(3,5-dibromobenzoate)
;
_space_group_crystal_system triclinic
_space_group_IT_number 2
_space_group_name_Hall '-P 1'
_space_group_name_H-M_alt 'P -1'
_atom_sites_solution_hydrogens mixed
_atom_sites_solution_primary dual
_audit_creation_method
;
Olex2 1.5
(compiled 2022.04.07 svn.rca3783a0 for OlexSys, GUI svn.r6498)
;
_cell_angle_alpha 104.228(2)
_cell_angle_beta 93.211(2)
_cell_angle_gamma 98.219(2)
_cell_formula_units_Z 1
_cell_length_a 3.88750(10)
_cell_length_b 9.3118(2)
_cell_length_c 14.7772(3)
_cell_measurement_reflns_used 8434
_cell_measurement_temperature 100.0(3)
_cell_measurement_theta_max 68.7970
_cell_measurement_theta_min 3.0900
_cell_volume 510.87(2)
_computing_cell_refinement
;
CrysAlisPro (Rigaku OD, 2024)
;
_computing_data_collection
;
CrysAlisPro (Rigaku OD, 2024)
;
_computing_data_reduction
;
CrysAlisPro (Rigaku OD, 2024)
;
_computing_molecular_graphics
;
Olex2 (Dolomanov <i>et al.</i>,  2009)
;
_computing_publication_material
;
Olex2 (Dolomanov <i>et al.</i>,  2009)
;
_computing_structure_refinement
;
SHELXL (Sheldrick, 2015<i>b</i>)
;
_computing_structure_solution
;
<i>SHELXT</i> (Sheldrick, 2015<i>a</i>)
;
_diffrn_ambient_temperature 100.0(3)
_diffrn_detector 'Hybrid Pixel Array Detector'
_diffrn_detector_area_resol_mean 10.0000
_diffrn_measured_fraction_theta_full 0.996
_diffrn_measured_fraction_theta_max 0.993
_diffrn_measurement_device 'four-circle diffractometer'
_diffrn_measurement_device_type 'XtaLAB Synergy, Dualflex, HyPix3000'
_diffrn_measurement_method '\w scans'
_diffrn_radiation_monochromator mirror
_diffrn_radiation_probe x-ray
_diffrn_radiation_type 'Cu K\a'
_diffrn_radiation_wavelength 1.54184
_diffrn_reflns_av_R_equivalents 0.0220
_diffrn_reflns_av_unetI/netI 0.0132
_diffrn_reflns_limit_h_max 4
_diffrn_reflns_limit_h_min -4
_diffrn_reflns_limit_k_max 11
_diffrn_reflns_limit_k_min -11
_diffrn_reflns_limit_l_max 17
_diffrn_reflns_limit_l_min -17
_diffrn_reflns_number 9500
_diffrn_reflns_theta_full 67.684
_diffrn_reflns_theta_max 68.924
_diffrn_reflns_theta_min 3.099
_diffrn_source 'micro-focus sealed X-ray tube'
_exptl_absorpt_coefficient_mu 9.848
_exptl_absorpt_correction_T_max 0.998
_exptl_absorpt_correction_T_min 0.543
_exptl_absorpt_correction_type gaussian
_exptl_absorpt_process_details
;
(CrysAlisPro; Rigaku OD, 2024)
;
_exptl_crystal_colour 'clear colourless'
_exptl_crystal_density_diffrn 2.106
_exptl_crystal_description plate
_exptl_crystal_F_000 310
_exptl_crystal_size_max 0.129
_exptl_crystal_size_mid 0.059
_exptl_crystal_size_min 0.013
_refine_diff_density_max 0.348
_refine_diff_density_min -0.487
_refine_ls_extinction_coef 0.00125(19)
_refine_ls_extinction_expression Fc^*^=kFc[1+0.001xFc^2^\l^3^/sin(2\q)]^-1/4^
_refine_ls_extinction_method
;
SHELXL (Sheldrick, 2015<i>b</i>)
;
_refine_ls_goodness_of_fit_ref 1.111
_refine_ls_hydrogen_treatment mixed
_refine_ls_matrix_type full
_refine_ls_number_parameters 147
_refine_ls_number_reflns 1892
_refine_ls_number_restraints 3
_refine_ls_restrained_S_all 1.110
_refine_ls_R_factor_all 0.0194
_refine_ls_R_factor_gt 0.0189
_refine_ls_shift/su_max 0.001
_refine_ls_shift/su_mean 0.000
_refine_ls_structure_factor_coef Fsqd
_refine_ls_weighting_details 'w=1/[\s^2^(Fo^2^)+(0.0210P)^2^+0.7349P] where P=(Fo^2^+2Fc^2^)/3'
_refine_ls_weighting_scheme calc
_refine_ls_wR_factor_gt 0.0479
_refine_ls_wR_factor_ref 0.0482
_reflns_number_gt 1848
_reflns_number_total 1892
_reflns_threshold_expression 'I > 2\s(I)'
_cod_data_source_file wm5727.cif
_cod_data_source_block I
_cod_database_code 2023199
_shelx_space_group_comment
;
The symmetry employed for this shelxl refinement is uniquely defined
by the following loop, which should always be used as a source of
symmetry information in preference to the above space-group names.
They are only intended as comments.
;
_shelx_estimated_absorpt_t_min 0.363
_shelx_estimated_absorpt_t_max 0.883

loop_
_space_group_symop_operation_xyz
'x, y, z'
'-x, -y, -z'

loop_
_atom_site_type_symbol
_atom_site_label
_atom_site_fract_x
_atom_site_fract_y
_atom_site_fract_z
_atom_site_U_iso_or_equiv
_atom_site_adp_type
_atom_site_calc_flag
_atom_site_occupancy
_atom_site_disorder_assembly
_atom_site_disorder_group
Br Br1 0.70739(6) 0.79521(3) 0.55753(2) 0.01735(10) Uani d 1 . .
Br Br2 -0.10300(6) 0.36527(3) 0.25588(2) 0.01878(10) Uani d 1 . .
O O1 0.7673(5) 1.00485(19) 0.24435(12) 0.0222(4) Uani d 1 . .
O O2 0.3733(4) 0.84273(18) 0.13414(11) 0.0195(4) Uani d 1 . .
C C1 0.5529(6) 0.8933(3) 0.22059(16) 0.0171(5) Uani d 1 . .
C C2 0.4527(6) 0.7893(3) 0.28060(16) 0.0154(5) Uani d 1 . .
C C3 0.5910(6) 0.8343(3) 0.37435(16) 0.0152(5) Uani d 1 . .
C C4 0.5110(6) 0.7388(3) 0.43104(16) 0.0151(4) Uani d 1 . .
C C5 0.3006(6) 0.6000(3) 0.39750(17) 0.0165(5) Uani d 1 . .
C C6 0.1688(6) 0.5579(3) 0.30378(17) 0.0154(5) Uani d 1 . .
C C7 0.2403(6) 0.6506(3) 0.24487(16) 0.0156(5) Uani d 1 . .
H H7 0.146265 0.620309 0.181107 0.019 Uiso calc 1 . .
C C8 0.3712(6) 1.0708(3) 0.08300(17) 0.0185(5) Uani d 1 . .
H H8 0.282846 1.117184 0.139659 0.022 Uiso calc 1 . .
C C9 0.4468(6) 0.9264(3) 0.06787(16) 0.0176(5) Uani d 1 . .
C C10 0.5725(6) 0.8531(3) -0.01344(17) 0.0186(5) Uani d 1 . .
H H10 0.611(18) 0.754(3) -0.019(5) 0.022 Uiso d 0.5 A -1
C C11 0.6348(14) 0.6943(5) -0.0242(4) 0.0197(10) Uani d 0.5 B -1
H H11A 0.743277 0.660759 -0.082337 0.030 Uiso calc 0.5 B -1
H H11B 0.411636 0.628836 -0.026516 0.030 Uiso calc 0.5 B -1
H H11C 0.789947 0.689846 0.029312 0.030 Uiso calc 0.5 B -1
H H5 0.249(7) 0.535(3) 0.4374(17) 0.024 Uiso d 1 . .
H H3 0.742(6) 0.9274(18) 0.3950(19) 0.024 Uiso d 1 . .

loop_
_atom_site_aniso_label
_atom_site_aniso_U_11
_atom_site_aniso_U_22
_atom_site_aniso_U_33
_atom_site_aniso_U_12
_atom_site_aniso_U_13
_atom_site_aniso_U_23
Br1 0.01993(15) 0.01909(14) 0.01311(14) 0.00223(10) -0.00038(9) 0.00523(9)
Br2 0.01717(15) 0.01470(14) 0.02246(15) -0.00116(9) -0.00003(10) 0.00357(10)
O1 0.0260(9) 0.0214(9) 0.0175(8) -0.0055(7) -0.0024(7) 0.0080(7)
O2 0.0247(9) 0.0187(8) 0.0141(8) -0.0039(7) -0.0037(7) 0.0077(7)
C1 0.0191(12) 0.0186(12) 0.0141(11) 0.0042(10) 0.0014(9) 0.0044(9)
C2 0.0147(11) 0.0160(11) 0.0165(11) 0.0039(9) 0.0032(9) 0.0051(9)
C3 0.0148(11) 0.0158(11) 0.0153(11) 0.0026(9) 0.0019(9) 0.0041(9)
C4 0.0136(11) 0.0193(11) 0.0141(11) 0.0045(9) 0.0028(9) 0.0058(9)
C5 0.0172(12) 0.0165(11) 0.0180(11) 0.0049(9) 0.0037(9) 0.0068(9)
C6 0.0127(11) 0.0138(11) 0.0197(12) 0.0018(9) 0.0030(9) 0.0041(9)
C7 0.0141(11) 0.0188(11) 0.0142(11) 0.0036(9) 0.0006(9) 0.0042(9)
C8 0.0187(12) 0.0204(12) 0.0145(11) 0.0005(9) -0.0020(9) 0.0033(9)
C9 0.0176(12) 0.0209(12) 0.0143(11) -0.0016(9) -0.0031(9) 0.0084(9)
C10 0.0192(12) 0.0163(11) 0.0189(12) 0.0007(9) -0.0046(9) 0.0047(9)
C11 0.023(3) 0.018(2) 0.017(2) 0.005(2) -0.0006(19) 0.002(2)

loop_
_atom_type_symbol
_atom_type_description
_atom_type_scat_dispersion_real
_atom_type_scat_dispersion_imag
_atom_type_scat_source
C C 0.0181 0.0091 'International Tables Vol C Tables 4.2.6.8 and 6.1.1.4'
H H 0.0000 0.0000 'International Tables Vol C Tables 4.2.6.8 and 6.1.1.4'
Br Br -0.6763 1.2805 'International Tables Vol C Tables 4.2.6.8 and 6.1.1.4'
O O 0.0492 0.0322 'International Tables Vol C Tables 4.2.6.8 and 6.1.1.4'

loop_
_exptl_crystal_face_index_h
_exptl_crystal_face_index_k
_exptl_crystal_face_index_l
_exptl_crystal_face_perp_dist
-2 -4 -1 0.0404
2 3 2 0.0447
0 -5 -2 0.0020
0 5 2 0.0112
1 -5 -2 0.0254
0 -3 9 0.0204
1 4 -7 0.0132
-1 2 -8 0.0575
-2 4 1 0.0457

loop_
_geom_angle_atom_site_label_1
_geom_angle_atom_site_label_2
_geom_angle_atom_site_label_3
_geom_angle_site_symmetry_1
_geom_angle_site_symmetry_3
_geom_angle
_geom_angle_publ_flag
C1 O2 C9 . . 117.81(18) ?
O1 C1 O2 . . 124.3(2) ?
O1 C1 C2 . . 124.8(2) ?
O2 C1 C2 . . 110.85(19) ?
C3 C2 C1 . . 117.2(2) ?
C7 C2 C1 . . 122.0(2) ?
C7 C2 C3 . . 120.7(2) ?
C2 C3 H3 . . 117.8(18) ?
C4 C3 C2 . . 118.6(2) ?
C4 C3 H3 . . 123.5(18) ?
C3 C4 Br1 . . 119.26(18) ?
C3 C4 C5 . . 122.0(2) ?
C5 C4 Br1 . . 118.69(17) ?
C4 C5 C6 . . 118.0(2) ?
C4 C5 H5 . . 120.9(18) ?
C6 C5 H5 . . 121.0(18) ?
C5 C6 Br2 . . 118.44(17) ?
C7 C6 Br2 . . 119.77(18) ?
C7 C6 C5 . . 121.8(2) ?
C2 C7 H7 . . 120.6 ?
C6 C7 C2 . . 118.8(2) ?
C6 C7 H7 . . 120.6 ?
C9 C8 H8 . . 120.6 ?
C9 C8 C10 . 2_675 118.7(2) ?
C10 C8 H8 2_675 . 120.6 ?
C8 C9 O2 . . 120.2(2) ?
C10 C9 O2 . . 116.5(2) ?
C10 C9 C8 . . 123.1(2) ?
C8 C10 H10 2_675 . 124(4) ?
C8 C10 C11 2_675 . 122.9(3) ?
C9 C10 C8 . 2_675 118.2(2) ?
C9 C10 H10 . . 118(4) ?
C9 C10 C11 . . 118.9(3) ?
C11 C10 H10 . . 1(4) ?
C10 C11 H10 . . 1(8) ?
C10 C11 H11A . . 109.5 ?
C10 C11 H11B . . 109.5 ?
C10 C11 H11C . . 109.5 ?
H10 C11 H11A . . 110.7 ?
H10 C11 H11B . . 109.0 ?
H10 C11 H11C . . 108.8 ?
H11A C11 H11B . . 109.5 ?
H11A C11 H11C . . 109.5 ?
H11B C11 H11C . . 109.5 ?

loop_
_geom_bond_atom_site_label_1
_geom_bond_atom_site_label_2
_geom_bond_site_symmetry_2
_geom_bond_distance
_geom_bond_publ_flag
Br1 C4 . 1.896(2) ?
Br2 C6 . 1.893(2) ?
O1 C1 . 1.199(3) ?
O2 C1 . 1.361(3) ?
O2 C9 . 1.411(3) ?
C1 C2 . 1.493(3) ?
C2 C3 . 1.397(3) ?
C2 C7 . 1.393(3) ?
C3 C4 . 1.380(3) ?
C3 H3 . 0.945(10) ?
C4 C5 . 1.387(3) ?
C5 C6 . 1.389(3) ?
C5 H5 . 0.951(10) ?
C6 C7 . 1.381(3) ?
C7 H7 . 0.9500 ?
C8 H8 . 0.9500 ?
C8 C9 . 1.385(3) ?
C8 C10 2_675 1.395(3) ?
C9 C10 . 1.381(3) ?
C10 H10 . 0.94(2) ?
C10 C11 . 1.504(5) ?
C11 H10 . 0.56(2) ?
C11 H11A . 0.9800 ?
C11 H11B . 0.9800 ?
C11 H11C . 0.9800 ?

loop_
_geom_hbond_atom_site_label_D
_geom_hbond_atom_site_label_H
_geom_hbond_atom_site_label_A
_geom_hbond_site_symmetry_A
_geom_hbond_distance_DH
_geom_hbond_distance_HA
_geom_hbond_distance_DA
_geom_hbond_angle_DHA
C5 H5 Br1 2_666 0.951(10) 3.12(2) 3.893(2) 139(2)
C3 H3 Br1 2_776 0.945(10) 3.018(11) 3.956(2) 172(2)

loop_
_geom_torsion_atom_site_label_1
_geom_torsion_atom_site_label_2
_geom_torsion_atom_site_label_3
_geom_torsion_atom_site_label_4
_geom_torsion_site_symmetry_1
_geom_torsion_site_symmetry_2
_geom_torsion_site_symmetry_3
_geom_torsion_site_symmetry_4
_geom_torsion
_geom_torsion_publ_flag
Br1 C4 C5 C6 . . . . -177.72(16) ?
Br2 C6 C7 C2 . . . . -177.37(17) ?
O1 C1 C2 C3 . . . . 7.4(3) ?
O1 C1 C2 C7 . . . . -170.4(2) ?
O2 C1 C2 C3 . . . . -173.95(19) ?
O2 C1 C2 C7 . . . . 8.2(3) ?
O2 C9 C10 C8 . . . 2_675 176.3(2) ?
O2 C9 C10 C11 . . . . -2.3(4) ?
C1 O2 C9 C8 . . . . -65.1(3) ?
C1 O2 C9 C10 . . . . 119.1(2) ?
C1 C2 C3 C4 . . . . -178.3(2) ?
C1 C2 C7 C6 . . . . 177.7(2) ?
C2 C3 C4 Br1 . . . . 178.15(16) ?
C2 C3 C4 C5 . . . . 0.5(3) ?
C3 C2 C7 C6 . . . . -0.1(3) ?
C3 C4 C5 C6 . . . . 0.0(3) ?
C4 C5 C6 Br2 . . . . 177.45(17) ?
C4 C5 C6 C7 . . . . -0.5(3) ?
C5 C6 C7 C2 . . . . 0.5(3) ?
C7 C2 C3 C4 . . . . -0.4(3) ?
C8 C9 C10 C8 . . . 2_675 0.6(4) ?
C8 C9 C10 C11 . . . . -178.0(3) ?
C9 O2 C1 O1 . . . . 0.6(3) ?
C9 O2 C1 C2 . . . . -178.03(19) ?
C10 C8 C9 O2 2_675 . . . -176.1(2) ?
C10 C8 C9 C10 2_675 . . . -0.6(4) ?
